data_7124890
loop_
_publ_author_name
'Schneider, Fabian'
'Zhao, Tiankun'
'Huhn, Thomas'

_publ_section_title
;
 Cytotoxic heteroleptic heptacoordinate salan zirconium(iv)-bis-chelates -
 synthesis, aqueous stability and X-ray structure analysis.
;
_journal_issue 66
_journal_name_full 'Chemical communications (Cambridge, England)'
_journal_page_first 10151
_journal_page_last 10154
_journal_paper_doi 10.1039/c6cc05359a
_journal_volume 52
_journal_year 2016
_chemical_formula_moiety 'C44 H60 N4 O4 Zr, C1 H2 Cl2'
_chemical_formula_sum 'C45 H62 Cl2 N4 O4 Zr'
_chemical_formula_weight 885.10
_chemical_melting_point 566
_chemical_properties_physical ', Moisture-sensitive'
_space_group_crystal_system monoclinic
_space_group_IT_number 14
_space_group_name_Hall '-P 2yn'
_space_group_name_H-M_alt 'P 1 21/n 1'
_atom_sites_solution_hydrogens geom
_audit_creation_method SHELXL-2013
_audit_update_record
;
2016-07-20 deposited with the CCDC.
2016-07-21 downloaded from the CCDC.
;
_cell_angle_alpha 90
_cell_angle_beta 95.342(4)
_cell_angle_gamma 90
_cell_formula_units_Z 4
_cell_length_a 12.9667(6)
_cell_length_b 18.0916(8)
_cell_length_c 18.8976(9)
_cell_measurement_reflns_used 32141
_cell_measurement_temperature 100(2)
_cell_measurement_theta_max 27.20
_cell_measurement_theta_min 1.83
_cell_volume 4413.9(4)
_computing_cell_refinement 'STOE X-AREA'
_computing_data_collection 'STOE X-AREA'
_computing_data_reduction 'STOE X-RED'
_computing_molecular_graphics 'ORTEP-3 for Windows (Farrugia, 2012)'
_computing_publication_material 'WinGX publication routines (Farrugia, 2012)'
_computing_structure_refinement 'SHELXL-2013 (Sheldrick, 2013)'
_computing_structure_solution 'SHELXS-2013 (Sheldrick, 2013)'
_diffrn_ambient_temperature 100(2)
_diffrn_detector_area_resol_mean 6.67
_diffrn_measured_fraction_theta_full 1.000
_diffrn_measured_fraction_theta_max 0.992
_diffrn_measurement_device_type 'STOE IPDS 2T'
_diffrn_measurement_method 'rotation method'
_diffrn_radiation_type MoK\a
_diffrn_radiation_wavelength 0.71073
_diffrn_reflns_av_R_equivalents 0.1086
_diffrn_reflns_av_unetI/netI 0.0587
_diffrn_reflns_Laue_measured_fraction_full 1.000
_diffrn_reflns_Laue_measured_fraction_max 0.992
_diffrn_reflns_limit_h_max 16
_diffrn_reflns_limit_h_min -16
_diffrn_reflns_limit_k_max 22
_diffrn_reflns_limit_k_min -22
_diffrn_reflns_limit_l_max 23
_diffrn_reflns_limit_l_min -23
_diffrn_reflns_number 52900
_diffrn_reflns_point_group_measured_fraction_full 1.000
_diffrn_reflns_point_group_measured_fraction_max 0.992
_diffrn_reflns_theta_full 25.242
_diffrn_reflns_theta_max 26.834
_diffrn_reflns_theta_min 1.561
_diffrn_source 'sealed X-ray tube, 12 x 0.4 mm long-fine focus'
_exptl_absorpt_coefficient_mu 0.416
_exptl_absorpt_correction_T_max 0.9487
_exptl_absorpt_correction_T_min 0.6603
_exptl_absorpt_correction_type empirical
_exptl_absorpt_process_details 'STOE X-RED32'
_exptl_crystal_colour colourless
_exptl_crystal_density_diffrn 1.332
_exptl_crystal_description block
_exptl_crystal_F_000 1864
_exptl_crystal_recrystallization_method 'Re-crystallisation from solvent: methylenchloride, hexane'
_exptl_crystal_size_max 0.400
_exptl_crystal_size_mid 0.300
_exptl_crystal_size_min 0.200
_refine_diff_density_max 1.084
_refine_diff_density_min -1.501
_refine_diff_density_rms 0.100
_refine_ls_extinction_method none
_refine_ls_goodness_of_fit_ref 1.056
_refine_ls_hydrogen_treatment constr
_refine_ls_matrix_type full
_refine_ls_number_parameters 517
_refine_ls_number_reflns 9388
_refine_ls_number_restraints 0
_refine_ls_restrained_S_all 1.056
_refine_ls_R_factor_all 0.0581
_refine_ls_R_factor_gt 0.0468
_refine_ls_shift/su_max 0.002
_refine_ls_shift/su_mean 0.000
_refine_ls_structure_factor_coef Fsqd
_refine_ls_weighting_details 'w=1/[\s^2^(Fo^2^)+(0.0634P)^2^+5.9952P] where P=(Fo^2^+2Fc^2^)/3'
_refine_ls_weighting_scheme calc
_refine_ls_wR_factor_gt 0.1235
_refine_ls_wR_factor_ref 0.1306
_reflns_Friedel_coverage 0.000
_reflns_number_gt 7847
_reflns_number_total 9388
_reflns_threshold_expression 'I > 2\s(I)'
_cod_data_source_file c6cc05359a2.cif
_cod_data_source_block shelx
_cod_original_sg_symbol_H-M 'P 21/n'
_cod_database_code 7124890
_shelx_space_group_comment
;
The symmetry employed for this shelxl refinement is uniquely defined
by the following loop, which should always be used as a source of
symmetry information in preference to the above space-group names.
They are only intended as comments.
;
_shelxl_version_number 2013-4

loop_
_space_group_symop_operation_xyz
'x, y, z'
'-x+1/2, y+1/2, -z+1/2'
'-x, -y, -z'
'x-1/2, -y-1/2, z-1/2'

loop_
_atom_site_label
_atom_site_type_symbol
_atom_site_fract_x
_atom_site_fract_y
_atom_site_fract_z
_atom_site_U_iso_or_equiv
_atom_site_adp_type
_atom_site_occupancy
_atom_site_site_symmetry_order
_atom_site_calc_flag
_atom_site_refinement_flags_posn
_atom_site_refinement_flags_adp
C1 C 0.9659(2) 1.09085(14) 0.79413(15) 0.0170(5) Uani 1 1 d . .
C2 C 0.9779(2) 1.13916(15) 0.85265(15) 0.0192(5) Uani 1 1 d . .
C3 C 1.0471(2) 1.19789(15) 0.85156(16) 0.0218(6) Uani 1 1 d . .
H3A H 1.0564 1.2294 0.8919 0.026 Uiso 1 1 calc R U
C4 C 1.1033(2) 1.21242(15) 0.79393(16) 0.0233(6) Uani 1 1 d . .
C5 C 1.0889(2) 1.16459(15) 0.73620(16) 0.0214(6) Uani 1 1 d . .
H5A H 1.1254 1.1735 0.6958 0.026 Uiso 1 1 calc R U
C6 C 1.0227(2) 1.10419(15) 0.73574(15) 0.0189(5) Uani 1 1 d . .
C7 C 1.0181(2) 1.04963(15) 0.67523(15) 0.0207(6) Uani 1 1 d . .
H7A H 0.9499 1.0539 0.6472 0.025 Uiso 1 1 calc R U
H7B H 1.0722 1.0623 0.6436 0.025 Uiso 1 1 calc R U
C8 C 0.9170(2) 1.12739(17) 0.91590(15) 0.0245(6) Uani 1 1 d . .
H8A H 0.9143 1.0745 0.9266 0.029 Uiso 1 1 calc R U
H8B H 0.8465 1.1463 0.9051 0.029 Uiso 1 1 calc R U
H8C H 0.9507 1.1538 0.9571 0.029 Uiso 1 1 calc R U
C9 C 1.1797(3) 1.27496(17) 0.79513(19) 0.0305(7) Uani 1 1 d . .
H9A H 1.1928 1.2938 0.8437 0.037 Uiso 1 1 calc R U
H9B H 1.1513 1.3147 0.7638 0.037 Uiso 1 1 calc R U
H9C H 1.2447 1.2572 0.7786 0.037 Uiso 1 1 calc R U
C10 C 1.0486(2) 0.92656(17) 0.63649(16) 0.0252(6) Uani 1 1 d . .
H10A H 1.1077 0.9458 0.6134 0.030 Uiso 1 1 calc R U
H10B H 0.9861 0.9287 0.6031 0.030 Uiso 1 1 calc R U
H10C H 1.0621 0.8752 0.6510 0.030 Uiso 1 1 calc R U
C11 C 1.1272(2) 0.96592(15) 0.75036(15) 0.0206(6) Uani 1 1 d . .
H11A H 1.1309 1.0091 0.7826 0.025 Uiso 1 1 calc R U
H11B H 1.1894 0.9666 0.7237 0.025 Uiso 1 1 calc R U
C12 C 1.1266(2) 0.89608(16) 0.79361(16) 0.0216(6) Uani 1 1 d . .
H12A H 1.1280 0.8528 0.7617 0.026 Uiso 1 1 calc R U
H12B H 1.1896 0.8944 0.8275 0.026 Uiso 1 1 calc R U
C13 C 1.0494(2) 0.94081(17) 0.89637(15) 0.0242(6) Uani 1 1 d . .
H13C H 0.9876 0.9392 0.9225 0.029 Uiso 1 1 calc R U
H13B H 1.0612 0.9917 0.8812 0.029 Uiso 1 1 calc R U
H13A H 1.1096 0.9237 0.9272 0.029 Uiso 1 1 calc R U
C14 C 1.0227(2) 0.81535(16) 0.85972(16) 0.0231(6) Uani 1 1 d . .
H14A H 0.9561 0.8113 0.8812 0.028 Uiso 1 1 calc R U
H14B H 1.0791 0.8054 0.8975 0.028 Uiso 1 1 calc R U
C15 C 1.0256(2) 0.75779(16) 0.80266(16) 0.0219(6) Uani 1 1 d . .
C16 C 1.0846(2) 0.69434(16) 0.81665(19) 0.0272(6) Uani 1 1 d . .
H16A H 1.1186 0.6872 0.8629 0.033 Uiso 1 1 calc R U
C17 C 1.0953(2) 0.64111(17) 0.7649(2) 0.0307(7) Uani 1 1 d . .
C18 C 1.0467(2) 0.65420(16) 0.69764(19) 0.0293(7) Uani 1 1 d . .
H18A H 1.0555 0.6193 0.6611 0.035 Uiso 1 1 calc R U
C19 C 0.9854(2) 0.71637(16) 0.68121(17) 0.0246(6) Uani 1 1 d . .
C20 C 0.9733(2) 0.76888(15) 0.73459(16) 0.0207(6) Uani 1 1 d . .
C21 C 1.1588(3) 0.57267(19) 0.7811(3) 0.0477(10) Uani 1 1 d . .
H21A H 1.1219 0.5397 0.8112 0.057 Uiso 1 1 calc R U
H21B H 1.2257 0.5864 0.8059 0.057 Uiso 1 1 calc R U
H21C H 1.1700 0.5473 0.7366 0.057 Uiso 1 1 calc R U
C22 C 0.9319(3) 0.72643(18) 0.60786(18) 0.0320(7) Uani 1 1 d . .
H22A H 0.8607 0.7080 0.6067 0.038 Uiso 1 1 calc R U
H22B H 0.9692 0.6988 0.5736 0.038 Uiso 1 1 calc R U
H22C H 0.9308 0.7790 0.5955 0.038 Uiso 1 1 calc R U
C23 C 0.7568(2) 0.99719(16) 0.60653(15) 0.0221(6) Uani 1 1 d . .
C24 C 0.7467(3) 0.97945(18) 0.53369(16) 0.0280(7) Uani 1 1 d . .
C25 C 0.6769(3) 1.0194(2) 0.48865(18) 0.0348(8) Uani 1 1 d . .
H25A H 0.6699 1.0074 0.4395 0.042 Uiso 1 1 calc R U
C26 C 0.6168(3) 1.07619(19) 0.51211(19) 0.0350(8) Uani 1 1 d . .
C27 C 0.6280(2) 1.09296(18) 0.58432(18) 0.0301(7) Uani 1 1 d . .
H27A H 0.5878 1.1317 0.6017 0.036 Uiso 1 1 calc R U
C28 C 0.6968(2) 1.05413(16) 0.63175(16) 0.0233(6) Uani 1 1 d . .
C29 C 0.8090(3) 0.9180(2) 0.50511(17) 0.0365(8) Uani 1 1 d . .
H29A H 0.8155 0.8773 0.5394 0.044 Uiso 1 1 calc R U
H29B H 0.8781 0.9364 0.4972 0.044 Uiso 1 1 calc R U
H29C H 0.7740 0.9003 0.4601 0.044 Uiso 1 1 calc R U
C30 C 0.5380(3) 1.1157(2) 0.4617(2) 0.0496(10) Uani 1 1 d . .
H30C H 0.5252 1.1651 0.4802 0.060 Uiso 1 1 calc R U
H30B H 0.4731 1.0875 0.4572 0.060 Uiso 1 1 calc R U
H30A H 0.5644 1.1201 0.4150 0.060 Uiso 1 1 calc R U
C31 C 0.7016(2) 1.07064(15) 0.70992(16) 0.0235(6) Uani 1 1 d . .
H31A H 0.7678 1.0959 0.7247 0.028 Uiso 1 1 calc R U
H31B H 0.6445 1.1049 0.7186 0.028 Uiso 1 1 calc R U
C32 C 0.6798(2) 1.02759(17) 0.82781(16) 0.0243(6) Uani 1 1 d . .
H32A H 0.6217 1.0623 0.8268 0.029 Uiso 1 1 calc R U
H32B H 0.7432 1.0521 0.8481 0.029 Uiso 1 1 calc R U
H32C H 0.6655 0.9847 0.8570 0.029 Uiso 1 1 calc R U
C33 C 0.6008(2) 0.96028(16) 0.72675(16) 0.0224(6) Uani 1 1 d . .
H33A H 0.5948 0.9610 0.6741 0.027 Uiso 1 1 calc R U
H33B H 0.5379 0.9837 0.7427 0.027 Uiso 1 1 calc R U
C34 C 0.6077(2) 0.88137(16) 0.75256(16) 0.0210(6) Uani 1 1 d . .
H34B H 0.6084 0.8806 0.8050 0.025 Uiso 1 1 calc R U
H34A H 0.5460 0.8537 0.7324 0.025 Uiso 1 1 calc R U
C35 C 0.6867(2) 0.82405(16) 0.65564(15) 0.0230(6) Uani 1 1 d . .
H35C H 0.7500 0.8012 0.6414 0.028 Uiso 1 1 calc R U
H35B H 0.6705 0.8683 0.6268 0.028 Uiso 1 1 calc R U
H35A H 0.6292 0.7888 0.6485 0.028 Uiso 1 1 calc R U
C36 C 0.7184(2) 0.77514(15) 0.77257(15) 0.0204(6) Uani 1 1 d . .
H36A H 0.7843 0.7525 0.7610 0.025 Uiso 1 1 calc R U
H36B H 0.6618 0.7404 0.7570 0.025 Uiso 1 1 calc R U
C37 C 0.7219(2) 0.78466(15) 0.85195(15) 0.0199(5) Uani 1 1 d . .
C38 C 0.6756(2) 0.73131(16) 0.89108(16) 0.0228(6) Uani 1 1 d . .
H38A H 0.6440 0.6899 0.8670 0.027 Uiso 1 1 calc R U
C39 C 0.6739(2) 0.73636(17) 0.96418(17) 0.0270(6) Uani 1 1 d . .
C40 C 0.7160(2) 0.79959(17) 0.99723(16) 0.0262(6) Uani 1 1 d . .
H40A H 0.7129 0.8052 1.0470 0.031 Uiso 1 1 calc R U
C41 C 0.7628(2) 0.85516(16) 0.96000(15) 0.0229(6) Uani 1 1 d . .
C42 C 0.7687(2) 0.84641(15) 0.88682(15) 0.0187(5) Uani 1 1 d . .
C43 C 0.6267(3) 0.67563(19) 1.0054(2) 0.0369(8) Uani 1 1 d . .
H43A H 0.6621 0.6289 0.9976 0.044 Uiso 1 1 calc R U
H43B H 0.5530 0.6708 0.9892 0.044 Uiso 1 1 calc R U
H43C H 0.6345 0.6877 1.0562 0.044 Uiso 1 1 calc R U
C44 C 0.8047(3) 0.92326(18) 0.99820(16) 0.0293(7) Uani 1 1 d . .
H44A H 0.8787 0.9167 1.0123 0.035 Uiso 1 1 calc R U
H44B H 0.7679 0.9313 1.0406 0.035 Uiso 1 1 calc R U
H44C H 0.7946 0.9661 0.9666 0.035 Uiso 1 1 calc R U
C45 C 1.4433(4) 0.8342(3) 0.9000(3) 0.0710(15) Uani 1 1 d . .
H45B H 1.5006 0.8300 0.9383 0.085 Uiso 1 1 calc R U
H45A H 1.4670 0.8114 0.8568 0.085 Uiso 1 1 calc R U
N1 N 1.03329(18) 0.97178(12) 0.69980(12) 0.0184(5) Uani 1 1 d . .
N2 N 1.03392(18) 0.89223(13) 0.83311(13) 0.0188(5) Uani 1 1 d . .
N3 N 0.69336(18) 1.00294(13) 0.75442(13) 0.0194(5) Uani 1 1 d . .
N4 N 0.70214(18) 0.84503(13) 0.73149(12) 0.0183(5) Uani 1 1 d . .
O1 O 0.90449(14) 1.03135(10) 0.79528(10) 0.0169(4) Uani 1 1 d . .
O2 O 0.91532(15) 0.82908(10) 0.72052(10) 0.0193(4) Uani 1 1 d . .
O3 O 0.82214(15) 0.95836(11) 0.65190(10) 0.0196(4) Uani 1 1 d . .
O4 O 0.81840(14) 0.89720(10) 0.85059(10) 0.0179(4) Uani 1 1 d . .
Zr1 Zr 0.86451(2) 0.92882(2) 0.75483(2) 0.01390(9) Uani 1 1 d . .
Cl1 Cl 1.33786(11) 0.78395(8) 0.92495(7) 0.0690(3) Uani 1 1 d . .
Cl2 Cl 1.41917(13) 0.92573(10) 0.88359(14) 0.1072(7) Uani 1 1 d . .

loop_
_atom_site_aniso_label
_atom_site_aniso_U_11
_atom_site_aniso_U_22
_atom_site_aniso_U_33
_atom_site_aniso_U_23
_atom_site_aniso_U_13
_atom_site_aniso_U_12
C1 0.0156(12) 0.0144(12) 0.0205(13) 0.0006(10) -0.0010(10) 0.0005(10)
C2 0.0190(13) 0.0176(13) 0.0210(13) -0.0003(10) 0.0022(10) 0.0034(10)
C3 0.0220(13) 0.0166(13) 0.0264(15) -0.0043(11) -0.0001(11) 0.0010(11)
C4 0.0220(14) 0.0159(13) 0.0317(15) 0.0006(11) 0.0011(12) -0.0010(11)
C5 0.0216(13) 0.0167(13) 0.0267(14) 0.0032(11) 0.0063(11) 0.0000(11)
C6 0.0202(13) 0.0166(12) 0.0201(13) 0.0009(10) 0.0023(10) 0.0019(10)
C7 0.0241(14) 0.0184(13) 0.0209(13) -0.0002(10) 0.0081(11) -0.0037(11)
C8 0.0293(15) 0.0230(14) 0.0218(14) -0.0038(11) 0.0058(12) -0.0020(12)
C9 0.0304(16) 0.0205(14) 0.0410(18) -0.0044(13) 0.0055(14) -0.0065(12)
C10 0.0284(15) 0.0251(15) 0.0238(14) -0.0075(12) 0.0112(12) -0.0035(12)
C11 0.0145(12) 0.0194(13) 0.0285(15) -0.0051(11) 0.0050(11) -0.0015(10)
C12 0.0153(12) 0.0207(13) 0.0288(15) -0.0032(11) 0.0028(11) -0.0002(10)
C13 0.0236(14) 0.0268(15) 0.0214(14) -0.0023(11) -0.0029(11) 0.0005(11)
C14 0.0209(13) 0.0224(14) 0.0255(14) 0.0055(11) -0.0006(11) 0.0048(11)
C15 0.0155(12) 0.0177(13) 0.0326(16) 0.0042(11) 0.0028(11) -0.0006(10)
C16 0.0185(14) 0.0193(14) 0.0434(18) 0.0037(12) 0.0007(13) 0.0005(11)
C17 0.0163(13) 0.0178(14) 0.058(2) -0.0012(14) 0.0020(13) -0.0011(11)
C18 0.0224(15) 0.0177(14) 0.050(2) -0.0105(13) 0.0117(14) -0.0042(11)
C19 0.0212(14) 0.0180(13) 0.0360(16) -0.0049(12) 0.0101(12) -0.0052(11)
C20 0.0170(13) 0.0148(12) 0.0316(15) -0.0002(11) 0.0086(11) -0.0016(10)
C21 0.0297(18) 0.0228(17) 0.088(3) -0.0096(18) -0.0093(19) 0.0072(14)
C22 0.0378(18) 0.0256(16) 0.0337(17) -0.0100(13) 0.0097(14) -0.0040(13)
C23 0.0212(13) 0.0208(13) 0.0234(14) 0.0067(11) -0.0019(11) -0.0050(11)
C24 0.0319(16) 0.0293(16) 0.0221(15) 0.0067(12) -0.0012(12) -0.0090(13)
C25 0.0388(18) 0.0399(19) 0.0237(15) 0.0119(14) -0.0075(14) -0.0125(15)
C26 0.0309(17) 0.0374(18) 0.0349(18) 0.0208(15) -0.0065(14) -0.0060(14)
C27 0.0239(15) 0.0257(15) 0.0397(18) 0.0142(13) -0.0019(13) -0.0013(12)
C28 0.0216(14) 0.0184(13) 0.0288(15) 0.0074(11) -0.0041(12) -0.0053(11)
C29 0.050(2) 0.0412(19) 0.0180(15) 0.0004(13) 0.0026(14) -0.0029(16)
C30 0.043(2) 0.057(3) 0.047(2) 0.0298(19) -0.0100(18) 0.0015(19)
C31 0.0221(14) 0.0169(13) 0.0310(15) 0.0047(11) 0.0003(12) 0.0023(11)
C32 0.0207(14) 0.0266(15) 0.0265(15) -0.0026(12) 0.0064(11) 0.0058(11)
C33 0.0165(13) 0.0229(14) 0.0272(15) 0.0026(11) -0.0012(11) -0.0001(11)
C34 0.0156(12) 0.0211(14) 0.0261(14) 0.0039(11) 0.0013(11) -0.0013(10)
C35 0.0236(14) 0.0239(14) 0.0210(14) -0.0024(11) -0.0016(11) -0.0053(11)
C36 0.0207(13) 0.0159(13) 0.0251(14) 0.0009(10) 0.0041(11) -0.0031(10)
C37 0.0182(13) 0.0186(13) 0.0232(14) 0.0038(11) 0.0042(11) 0.0034(10)
C38 0.0208(13) 0.0189(13) 0.0293(15) 0.0051(11) 0.0048(11) 0.0015(11)
C39 0.0256(15) 0.0249(15) 0.0320(16) 0.0115(12) 0.0110(13) 0.0045(12)
C40 0.0262(15) 0.0312(16) 0.0222(14) 0.0073(12) 0.0073(12) 0.0051(12)
C41 0.0232(14) 0.0256(14) 0.0201(14) 0.0028(11) 0.0040(11) 0.0032(11)
C42 0.0161(12) 0.0193(13) 0.0209(13) 0.0054(10) 0.0032(10) 0.0019(10)
C43 0.0428(19) 0.0293(17) 0.0409(19) 0.0138(15) 0.0162(16) 0.0005(15)
C44 0.0351(17) 0.0350(17) 0.0183(14) -0.0022(12) 0.0051(12) -0.0013(14)
C45 0.050(3) 0.094(4) 0.069(3) 0.026(3) 0.007(2) -0.005(3)
N1 0.0183(11) 0.0171(11) 0.0204(11) -0.0035(9) 0.0054(9) -0.0012(9)
N2 0.0163(11) 0.0186(11) 0.0213(11) -0.0007(9) 0.0007(9) 0.0006(9)
N3 0.0185(11) 0.0173(11) 0.0224(12) 0.0020(9) 0.0019(9) 0.0010(9)
N4 0.0181(11) 0.0179(11) 0.0187(11) 0.0002(9) 0.0009(9) -0.0018(9)
O1 0.0170(9) 0.0155(9) 0.0187(9) -0.0016(7) 0.0036(7) -0.0018(7)
O2 0.0219(10) 0.0150(9) 0.0211(10) -0.0009(7) 0.0018(8) 0.0006(7)
O3 0.0207(10) 0.0204(9) 0.0175(9) 0.0025(7) 0.0001(8) -0.0015(8)
O4 0.0187(9) 0.0176(9) 0.0176(9) 0.0022(7) 0.0027(7) -0.0015(7)
Zr1 0.01411(13) 0.01315(13) 0.01450(13) 0.00017(9) 0.00159(9) 0.00014(9)
Cl1 0.0690(8) 0.0829(9) 0.0555(7) 0.0082(6) 0.0083(6) 0.0008(7)
Cl2 0.0629(9) 0.0778(11) 0.185(2) 0.0175(11) 0.0344(11) 0.0040(8)

loop_
_atom_type_symbol
_atom_type_description
_atom_type_scat_dispersion_real
_atom_type_scat_dispersion_imag
_atom_type_scat_source
C C 0.0033 0.0016 'International Tables Vol C Tables 4.2.6.8 and 6.1.1.4'
H H 0.0000 0.0000 'International Tables Vol C Tables 4.2.6.8 and 6.1.1.4'
N N 0.0061 0.0033 'International Tables Vol C Tables 4.2.6.8 and 6.1.1.4'
O O 0.0106 0.0060 'International Tables Vol C Tables 4.2.6.8 and 6.1.1.4'
Zr Zr -2.9673 0.5597 'International Tables Vol C Tables 4.2.6.8 and 6.1.1.4'
Cl Cl 0.1484 0.1585 'International Tables Vol C Tables 4.2.6.8 and 6.1.1.4'

loop_
_geom_angle_atom_site_label_1
_geom_angle_atom_site_label_2
_geom_angle_atom_site_label_3
_geom_angle
O1 C1 C6 120.5(2)
O1 C1 C2 120.6(2)
C6 C1 C2 118.9(2)
C3 C2 C1 119.2(3)
C3 C2 C8 120.4(3)
C1 C2 C8 120.5(3)
C4 C3 C2 122.8(3)
C3 C4 C5 117.0(3)
C3 C4 C9 121.5(3)
C5 C4 C9 121.4(3)
C6 C5 C4 122.2(3)
C5 C6 C1 120.0(3)
C5 C6 C7 120.1(3)
C1 C6 C7 119.8(2)
N1 C7 C6 112.8(2)
N1 C11 C12 111.5(2)
N2 C12 C11 111.1(2)
N2 C14 C15 113.3(2)
C16 C15 C20 120.0(3)
C16 C15 C14 119.1(3)
C20 C15 C14 120.9(2)
C17 C16 C15 121.8(3)
C18 C17 C16 117.5(3)
C18 C17 C21 121.4(3)
C16 C17 C21 121.1(3)
C17 C18 C19 122.9(3)
C18 C19 C20 119.0(3)
C18 C19 C22 120.5(3)
C20 C19 C22 120.5(3)
O2 C20 C19 120.4(3)
O2 C20 C15 120.7(3)
C19 C20 C15 118.8(3)
O3 C23 C28 120.2(3)
O3 C23 C24 120.0(3)
C28 C23 C24 119.8(3)
C25 C24 C23 118.5(3)
C25 C24 C29 120.5(3)
C23 C24 C29 121.1(3)
C26 C25 C24 123.0(3)
C25 C26 C27 117.7(3)
C25 C26 C30 121.1(4)
C27 C26 C30 121.1(4)
C26 C27 C28 121.5(3)
C27 C28 C23 119.6(3)
C27 C28 C31 119.8(3)
C23 C28 C31 120.5(3)
N3 C31 C28 113.0(2)
N3 C33 C34 110.9(2)
N4 C34 C33 111.1(2)
N4 C36 C37 114.3(2)
C38 C37 C42 119.5(3)
C38 C37 C36 118.5(3)
C42 C37 C36 121.9(2)
C37 C38 C39 122.3(3)
C38 C39 C40 117.4(3)
C38 C39 C43 120.8(3)
C40 C39 C43 121.9(3)
C39 C40 C41 122.4(3)
C40 C41 C42 118.8(3)
C40 C41 C44 120.1(3)
C42 C41 C44 121.0(3)
O4 C42 C41 119.9(3)
O4 C42 C37 120.7(2)
C41 C42 C37 119.4(3)
Cl2 C45 Cl1 114.8(3)
C10 N1 C11 108.6(2)
C10 N1 C7 107.2(2)
C11 N1 C7 110.3(2)
C10 N1 Zr1 109.66(16)
C11 N1 Zr1 112.88(16)
C7 N1 Zr1 108.17(16)
C12 N2 C13 109.0(2)
C12 N2 C14 109.0(2)
C13 N2 C14 106.9(2)
C12 N2 Zr1 112.51(17)
C13 N2 Zr1 110.45(16)
C14 N2 Zr1 108.87(16)
C33 N3 C32 108.9(2)
C33 N3 C31 109.0(2)
C32 N3 C31 107.5(2)
C33 N3 Zr1 113.40(17)
C32 N3 Zr1 109.20(16)
C31 N3 Zr1 108.64(16)
C34 N4 C35 109.6(2)
C34 N4 C36 108.6(2)
C35 N4 C36 106.7(2)
C34 N4 Zr1 111.93(16)
C35 N4 Zr1 110.42(16)
C36 N4 Zr1 109.51(16)
C1 O1 Zr1 148.10(17)
C20 O2 Zr1 147.93(18)
C23 O3 Zr1 147.23(19)
C42 O4 Zr1 146.80(18)
O4 Zr1 O3 147.48(8)
O4 Zr1 O2 99.40(8)
O3 Zr1 O2 89.71(8)
O4 Zr1 O1 90.44(7)
O3 Zr1 O1 98.88(8)
O2 Zr1 O1 146.76(8)
O4 Zr1 N3 79.99(7)
O3 Zr1 N3 73.00(8)
O2 Zr1 N3 139.09(8)
O1 Zr1 N3 73.76(7)
O4 Zr1 N4 71.77(7)
O3 Zr1 N4 81.33(7)
O2 Zr1 N4 73.23(8)
O1 Zr1 N4 139.67(7)
N3 Zr1 N4 67.75(7)
O4 Zr1 N2 74.18(7)
O3 Zr1 N2 137.88(8)
O2 Zr1 N2 71.22(8)
O1 Zr1 N2 81.29(7)
N3 Zr1 N2 143.70(7)
N4 Zr1 N2 124.93(7)
O4 Zr1 N1 139.29(7)
O3 Zr1 N1 72.88(8)
O2 Zr1 N1 80.26(7)
O1 Zr1 N1 71.91(7)
N3 Zr1 N1 126.19(7)
N4 Zr1 N1 142.87(7)
N2 Zr1 N1 67.18(7)

loop_
_geom_bond_atom_site_label_1
_geom_bond_atom_site_label_2
_geom_bond_distance
C1 O1 1.340(3)
C1 C6 1.404(4)
C1 C2 1.407(4)
C2 C3 1.392(4)
C2 C8 1.508(4)
C3 C4 1.391(4)
C4 C5 1.391(4)
C4 C9 1.502(4)
C5 C6 1.389(4)
C6 C7 1.508(4)
C7 N1 1.490(4)
C10 N1 1.478(3)
C11 N1 1.480(4)
C11 C12 1.505(4)
C12 N2 1.475(4)
C13 N2 1.482(4)
C14 N2 1.491(4)
C14 C15 1.502(4)
C15 C16 1.392(4)
C15 C20 1.412(4)
C16 C17 1.389(5)
C17 C18 1.385(5)
C17 C21 1.503(4)
C18 C19 1.395(4)
C19 C20 1.405(4)
C19 C22 1.502(5)
C20 O2 1.336(3)
C23 O3 1.346(3)
C23 C28 1.401(4)
C23 C24 1.408(4)
C24 C25 1.387(5)
C24 C29 1.503(5)
C25 C26 1.386(5)
C26 C27 1.392(5)
C26 C30 1.511(5)
C27 C28 1.395(4)
C28 C31 1.503(4)
C31 N3 1.495(3)
C32 N3 1.483(4)
C33 N3 1.481(4)
C33 C34 1.509(4)
C34 N4 1.477(4)
C35 N4 1.478(4)
C36 N4 1.488(3)
C36 C37 1.507(4)
C37 C38 1.386(4)
C37 C42 1.406(4)
C38 C39 1.387(4)
C39 C40 1.391(5)
C39 C43 1.509(4)
C40 C41 1.397(4)
C41 C42 1.401(4)
C41 C44 1.504(4)
C42 O4 1.345(3)
C45 Cl2 1.709(6)
C45 Cl1 1.742(5)
N1 Zr1 2.627(2)
N2 Zr1 2.617(2)
N3 Zr1 2.592(2)
N4 Zr1 2.599(2)
O1 Zr1 2.0542(18)
O2 Zr1 2.0470(19)
O3 Zr1 2.0424(19)
O4 Zr1 2.0400(19)

loop_
_geom_torsion_atom_site_label_1
_geom_torsion_atom_site_label_2
_geom_torsion_atom_site_label_3
_geom_torsion_atom_site_label_4
_geom_torsion
O1 C1 C2 C3 176.1(2)
C6 C1 C2 C3 -1.2(4)
O1 C1 C2 C8 -3.7(4)
C6 C1 C2 C8 179.0(3)
C1 C2 C3 C4 1.9(4)
C8 C2 C3 C4 -178.4(3)
C2 C3 C4 C5 -0.8(4)
C2 C3 C4 C9 -178.3(3)
C3 C4 C5 C6 -0.9(4)
C9 C4 C5 C6 176.5(3)
C4 C5 C6 C1 1.6(4)
C4 C5 C6 C7 -173.7(3)
O1 C1 C6 C5 -177.7(2)
C2 C1 C6 C5 -0.5(4)
O1 C1 C6 C7 -2.5(4)
C2 C1 C6 C7 174.7(2)
C5 C6 C7 N1 127.3(3)
C1 C6 C7 N1 -47.9(3)
N1 C11 C12 N2 -57.9(3)
N2 C14 C15 C16 135.5(3)
N2 C14 C15 C20 -41.7(4)
C20 C15 C16 C17 0.9(4)
C14 C15 C16 C17 -176.3(3)
C15 C16 C17 C18 1.5(5)
C15 C16 C17 C21 -179.6(3)
C16 C17 C18 C19 -2.5(5)
C21 C17 C18 C19 178.6(3)
C17 C18 C19 C20 1.0(4)
C17 C18 C19 C22 -178.1(3)
C18 C19 C20 O2 179.8(3)
C22 C19 C20 O2 -1.1(4)
C18 C19 C20 C15 1.5(4)
C22 C19 C20 C15 -179.4(3)
C16 C15 C20 O2 179.2(3)
C14 C15 C20 O2 -3.7(4)
C16 C15 C20 C19 -2.4(4)
C14 C15 C20 C19 174.7(3)
O3 C23 C24 C25 178.5(3)
C28 C23 C24 C25 0.0(4)
O3 C23 C24 C29 -0.8(4)
C28 C23 C24 C29 -179.2(3)
C23 C24 C25 C26 0.2(5)
C29 C24 C25 C26 179.5(3)
C24 C25 C26 C27 -0.2(5)
C24 C25 C26 C30 -177.0(3)
C25 C26 C27 C28 -0.1(5)
C30 C26 C27 C28 176.7(3)
C26 C27 C28 C23 0.4(4)
C26 C27 C28 C31 -176.1(3)
O3 C23 C28 C27 -178.8(3)
C24 C23 C28 C27 -0.3(4)
O3 C23 C28 C31 -2.3(4)
C24 C23 C28 C31 176.1(3)
C27 C28 C31 N3 129.2(3)
C23 C28 C31 N3 -47.2(4)
N3 C33 C34 N4 -57.6(3)
N4 C36 C37 C38 141.4(3)
N4 C36 C37 C42 -37.4(4)
C42 C37 C38 C39 -0.2(4)
C36 C37 C38 C39 -179.0(3)
C37 C38 C39 C40 3.3(4)
C37 C38 C39 C43 -177.4(3)
C38 C39 C40 C41 -2.7(5)
C43 C39 C40 C41 178.0(3)
C39 C40 C41 C42 -0.9(5)
C39 C40 C41 C44 178.4(3)
C40 C41 C42 O4 -176.3(3)
C44 C41 C42 O4 4.3(4)
C40 C41 C42 C37 4.1(4)
C44 C41 C42 C37 -175.3(3)
C38 C37 C42 O4 176.8(2)
C36 C37 C42 O4 -4.4(4)
C38 C37 C42 C41 -3.6(4)
C36 C37 C42 C41 175.2(3)
C12 C11 N1 C10 -81.3(3)
C12 C11 N1 C7 161.6(2)
C12 C11 N1 Zr1 40.5(3)
C6 C7 N1 C10 -168.6(2)
C6 C7 N1 C11 -50.6(3)
C6 C7 N1 Zr1 73.3(2)
C11 C12 N2 C13 -78.0(3)
C11 C12 N2 C14 165.7(2)
C11 C12 N2 Zr1 44.8(3)
C15 C14 N2 C12 -52.0(3)
C15 C14 N2 C13 -169.6(2)
C15 C14 N2 Zr1 71.1(2)
C34 C33 N3 C32 -81.9(3)
C34 C33 N3 C31 161.1(2)
C34 C33 N3 Zr1 39.9(3)
C28 C31 N3 C33 -52.0(3)
C28 C31 N3 C32 -169.9(2)
C28 C31 N3 Zr1 72.1(2)
C33 C34 N4 C35 -77.5(3)
C33 C34 N4 C36 166.3(2)
C33 C34 N4 Zr1 45.3(3)
C37 C36 N4 C34 -54.5(3)
C37 C36 N4 C35 -172.5(2)
C37 C36 N4 Zr1 68.0(2)
C6 C1 O1 Zr1 17.3(5)
C2 C1 O1 Zr1 -159.9(2)
C19 C20 O2 Zr1 -173.5(2)
C15 C20 O2 Zr1 4.9(5)
C28 C23 O3 Zr1 17.3(5)
C24 C23 O3 Zr1 -161.2(2)
C41 C42 O4 Zr1 179.0(2)
C37 C42 O4 Zr1 -1.4(5)
